data_7248534
loop_
_publ_author_name
'Tian, Fanyu'
'Xia, Mengyuan'
'Wang, Hao'
'Zhang, Bingrui'
'Ding, Zhenfeng'
'Rong, Xiaoyi'
'Zhu, Bingqing'
'Mei, Xuefeng'

_publ_section_title
;
 New solid forms of tetrahydrocurcumin with improved solubility
;
_journal_issue 24
_journal_name_full CrystEngComm
_journal_page_first 3232
_journal_page_last 3239
_journal_paper_doi 10.1039/D4CE00259H
_journal_volume 26
_journal_year 2024
_chemical_formula_moiety 'C21 H24 O6, C5 H9 N O2'
_chemical_formula_sum 'C26 H33 N O8'
_chemical_formula_weight 487.53
_space_group_crystal_system orthorhombic
_space_group_IT_number 18
_space_group_name_Hall 'P 2 2ab'
_space_group_name_H-M_alt 'P 21 21 2'
_atom_sites_solution_hydrogens geom
_atom_sites_solution_primary iterative
_audit_creation_date 2024-02-21
_audit_creation_method
;
Olex2 1.2
(compiled 2018.05.29 svn.r3508 for OlexSys, GUI svn.r5506)
;
_audit_update_record
;
2024-02-21 deposited with the CCDC.	2024-04-24 downloaded from the CCDC.
;
_cell_angle_alpha 90
_cell_angle_beta 90
_cell_angle_gamma 90
_cell_formula_units_Z 4
_cell_length_a 18.370(4)
_cell_length_b 23.190(8)
_cell_length_c 5.4660(16)
_cell_measurement_reflns_used 2899
_cell_measurement_temperature 100
_cell_measurement_theta_max 24.412
_cell_measurement_theta_min 2.218
_cell_volume 2328.5(12)
_computing_cell_refinement 'SAINT V8.40A (?, 2016)'
_computing_data_reduction 'SAINT V8.40A (?, 2016)'
_computing_molecular_graphics 'Olex2 (Dolomanov et al., 2009)'
_computing_publication_material 'Olex2 (Dolomanov et al., 2009)'
_computing_structure_refinement 'olex2.refine (Bourhis et al., 2015)'
_computing_structure_solution 'olex2.solve (Bourhis et al., 2015)'
_diffrn_ambient_temperature 100.0
_diffrn_measured_fraction_theta_full 0.998
_diffrn_measured_fraction_theta_max 0.992
_diffrn_measurement_device_type 'Bruker APEX-II CCD'
_diffrn_measurement_method '\f and \w scans'
_diffrn_radiation_type MoK\a
_diffrn_radiation_wavelength 0.71073
_diffrn_reflns_av_R_equivalents 0.0881
_diffrn_reflns_av_unetI/netI 0.0855
_diffrn_reflns_Laue_measured_fraction_full 0.998
_diffrn_reflns_Laue_measured_fraction_max 0.992
_diffrn_reflns_limit_h_max 22
_diffrn_reflns_limit_h_min -22
_diffrn_reflns_limit_k_max 23
_diffrn_reflns_limit_k_min -28
_diffrn_reflns_limit_l_max 5
_diffrn_reflns_limit_l_min -6
_diffrn_reflns_number 17672
_diffrn_reflns_point_group_measured_fraction_full 0.997
_diffrn_reflns_point_group_measured_fraction_max 0.988
_diffrn_reflns_theta_full 25.242
_diffrn_reflns_theta_max 26.411
_diffrn_reflns_theta_min 2.077
_diffrn_standards_number 0
_exptl_absorpt_coefficient_mu 0.103
_exptl_absorpt_correction_T_max 0.7454
_exptl_absorpt_correction_T_min 0.6445
_exptl_absorpt_correction_type multi-scan
_exptl_absorpt_process_details
'SADABS-2016/2 (Bruker,2016/2) was used for absorption correction. wR2(int) was 0.1196 before and 0.0637 after correction. The Ratio of minimum to maximum transmission is 0.8646. The \l/2 correction factor is Not present.'
_exptl_crystal_colour colourless
_exptl_crystal_colour_primary colourless
_exptl_crystal_density_diffrn 1.391
_exptl_crystal_description block
_exptl_crystal_F_000 1040
_exptl_crystal_size_max 0.15
_exptl_crystal_size_mid 0.08
_exptl_crystal_size_min 0.05
_refine_diff_density_max 0.493
_refine_diff_density_min -0.304
_refine_diff_density_rms 0.068
_refine_ls_abs_structure_details
;
 Refined as an inversion twin.
;
_refine_ls_abs_structure_Flack 1(2)
_refine_ls_extinction_method none
_refine_ls_goodness_of_fit_ref 1.060
_refine_ls_hydrogen_treatment constr
_refine_ls_matrix_type full
_refine_ls_number_parameters 322
_refine_ls_number_reflns 4722
_refine_ls_number_restraints 0
_refine_ls_restrained_S_all 1.060
_refine_ls_R_factor_all 0.1097
_refine_ls_R_factor_gt 0.0657
_refine_ls_shift/su_max 0.000
_refine_ls_shift/su_mean 0.000
_refine_ls_structure_factor_coef Fsqd
_refine_ls_weighting_details 'w=1/[\s^2^(Fo^2^)+(0.0608P)^2^+1.5797P] where P=(Fo^2^+2Fc^2^)/3'
_refine_ls_weighting_scheme calc
_refine_ls_wR_factor_gt 0.1361
_refine_ls_wR_factor_ref 0.1592
_reflns_Friedel_coverage 0.715
_reflns_Friedel_fraction_full 0.996
_reflns_Friedel_fraction_max 0.983
_reflns_number_gt 3277
_reflns_number_total 4722
_reflns_threshold_expression 'I > 2\s(I)'
_cod_data_source_file d4ce00259h2.cif
_cod_data_source_block mo_2023137_0m
_cod_depositor_comments 'Adding full bibliography for 7248532--7248536.cif.'
_cod_database_code 7248534
_shelx_shelxl_version_number 2018/3
_shelx_space_group_comment
;
The symmetry employed for this shelxl refinement is uniquely defined
by the following loop, which should always be used as a source of
symmetry information in preference to the above space-group names.
They are only intended as comments.
;
_shelx_estimated_absorpt_t_max 0.995
_shelx_estimated_absorpt_t_min 0.985
_olex2_refinement_description
;
1. Twinned data refinement
 Scales: 0(2)
 1(2)
2. Fixed Uiso
 At 1.2 times of:
  All C(H) groups, All C(H,H) groups, All N(H,H) groups
 At 1.5 times of:
  All C(H,H,H) groups, All O(H) groups
3.a Ternary CH refined with riding coordinates:
 C22(H22)
3.b Secondary CH2 refined with riding coordinates:
 C1(H1a,H1b), C2(H2a,H2b), C6(H6a,H6b), C7(H7a,H7b), N1(H1c,H1d), C24(H24a,
 H24b), C25(H25a,H25b), C23(H23a,H23b)
3.c Aromatic/amide H refined with riding coordinates:
 C16(H16), C12(H12), C4(H4a), C13(H13), C19(H19), C20(H20), C9(H9)
3.d Idealised Me refined as rotating group:
 C14(H14a,H14b,H14c), C21(H21a,H21b,H21c)
3.e Idealised tetrahedral OH refined as rotating group:
 O4(H4), O6(H6), O2(H2)
;
_olex2_submission_special_instructions 'No special instructions were received'

loop_
_space_group_symop_operation_xyz
'x, y, z'
'-x, -y, z'
'x+1/2, -y+1/2, -z'
'-x+1/2, y+1/2, -z'

loop_
_atom_site_label
_atom_site_type_symbol
_atom_site_fract_x
_atom_site_fract_y
_atom_site_fract_z
_atom_site_U_iso_or_equiv
_atom_site_adp_type
_atom_site_occupancy
_atom_site_site_symmetry_order
_atom_site_calc_flag
_atom_site_refinement_flags_posn
_atom_site_refinement_flags_adp
_atom_site_refinement_flags_occupancy
_atom_site_disorder_assembly
_atom_site_disorder_group
O3 O 0.28966(19) 0.43105(14) 0.0691(7) 0.0261(9) Uani 1 1 d . . . . .
O5 O 0.29688(19) -0.25313(15) 0.1227(7) 0.0273(9) Uani 1 1 d . . . . .
O4 O 0.3776(2) 0.44313(15) -0.3289(7) 0.0274(9) Uani 1 1 d . . . . .
H4 H 0.350554 0.467829 -0.262720 0.041 Uiso 1 1 calc GR . . . .
O6 O 0.38119(18) -0.26693(15) -0.2799(7) 0.0263(9) Uani 1 1 d . . . . .
H6 H 0.345950 -0.286679 -0.229199 0.039 Uiso 1 1 calc GR . . . .
O2 O 0.3800(3) 0.03716(16) 0.5686(7) 0.0390(11) Uani 1 1 d . . . . .
H2 H 0.382077 0.071243 0.620180 0.058 Uiso 1 1 calc GR . . . .
O1 O 0.3793(3) 0.14492(17) 0.5526(8) 0.0487(12) Uani 1 1 d . . . . .
C16 C 0.3573(3) -0.1620(2) 0.2196(11) 0.0249(12) Uani 1 1 d . . . . .
H16 H 0.328927 -0.156833 0.363259 0.030 Uiso 1 1 calc R . . . .
C12 C 0.4359(3) 0.3558(2) -0.2402(10) 0.0211(11) Uani 1 1 d . . . . .
H12 H 0.464491 0.360143 -0.383852 0.025 Uiso 1 1 calc R . . . .
C17 C 0.3469(3) -0.2107(2) 0.0750(11) 0.0253(12) Uani 1 1 d . . . . .
C14 C 0.2409(3) 0.4219(2) 0.2655(10) 0.0257(12) Uani 1 1 d . . . . .
H14A H 0.212293 0.387009 0.234915 0.039 Uiso 1 1 calc GR . . . .
H14B H 0.208125 0.455113 0.280059 0.039 Uiso 1 1 calc GR . . . .
H14C H 0.268477 0.417395 0.417800 0.039 Uiso 1 1 calc GR . . . .
C4 C 0.3732(3) 0.0890(2) 0.2035(10) 0.0232(11) Uani 1 1 d . . . . .
H4A H 0.371425 0.088011 0.029883 0.028 Uiso 1 1 calc R . . . .
C15 C 0.4095(3) -0.1206(2) 0.1540(11) 0.0257(12) Uani 1 1 d . . . . .
C11 C 0.3841(3) 0.3972(2) -0.1806(10) 0.0232(12) Uani 1 1 d . . . . .
C13 C 0.4459(3) 0.3079(2) -0.0900(10) 0.0229(12) Uani 1 1 d . . . . .
H13 H 0.481887 0.280169 -0.131398 0.027 Uiso 1 1 calc R . . . .
C19 C 0.4407(3) -0.1788(2) -0.2041(11) 0.0233(12) Uani 1 1 d . . . . .
H19 H 0.469183 -0.184161 -0.347320 0.028 Uiso 1 1 calc R . . . .
C8 C 0.4044(3) 0.3002(2) 0.1179(10) 0.0225(12) Uani 1 1 d . . . . .
C10 C 0.3409(3) 0.3889(2) 0.0274(10) 0.0209(12) Uani 1 1 d . . . . .
C3 C 0.3745(3) 0.1424(2) 0.3204(11) 0.0302(13) Uani 1 1 d . . . . .
C21 C 0.2437(3) -0.2413(2) 0.3080(10) 0.0254(12) Uani 1 1 d . . . . .
H21A H 0.219231 -0.204790 0.271404 0.038 Uiso 1 1 calc GR . . . .
H21B H 0.267749 -0.238665 0.467562 0.038 Uiso 1 1 calc GR . . . .
H21C H 0.207695 -0.272534 0.311555 0.038 Uiso 1 1 calc GR . . . .
C1 C 0.4143(3) 0.2464(2) 0.2723(10) 0.0229(12) Uani 1 1 d . . . . .
H1A H 0.466173 0.234865 0.269948 0.028 Uiso 1 1 calc R . . . .
H1B H 0.400792 0.255050 0.443740 0.028 Uiso 1 1 calc R . . . .
C18 C 0.3887(3) -0.2189(2) -0.1369(10) 0.0245(12) Uani 1 1 d . . . . .
C2 C 0.3683(3) 0.1971(2) 0.1798(11) 0.0308(13) Uani 1 1 d . . . . .
H2A H 0.316657 0.209387 0.180979 0.037 Uiso 1 1 calc R . . . .
H2B H 0.381831 0.189273 0.007672 0.037 Uiso 1 1 calc R . . . .
C20 C 0.4506(3) -0.1298(2) -0.0559(11) 0.0282(13) Uani 1 1 d . . . . .
H20 H 0.486365 -0.102129 -0.100614 0.034 Uiso 1 1 calc R . . . .
C6 C 0.3676(3) -0.0191(2) 0.2080(11) 0.0292(13) Uani 1 1 d . . . . .
H6A H 0.376610 -0.013577 0.031020 0.035 Uiso 1 1 calc R . . . .
H6B H 0.316688 -0.032551 0.226399 0.035 Uiso 1 1 calc R . . . .
C5 C 0.3744(3) 0.0375(2) 0.3308(11) 0.0289(13) Uani 1 1 d . . . . .
C9 C 0.3512(3) 0.3407(2) 0.1781(11) 0.0234(12) Uani 1 1 d . . . . .
H9 H 0.322181 0.335712 0.320351 0.028 Uiso 1 1 calc R . . . .
C7 C 0.4179(3) -0.0665(2) 0.2994(12) 0.0299(13) Uani 1 1 d . . . . .
H7A H 0.468932 -0.053114 0.288881 0.036 Uiso 1 1 calc R . . . .
H7B H 0.406920 -0.074646 0.473396 0.036 Uiso 1 1 calc R . . . .
O7 O 0.19602(19) 0.04220(15) 1.3077(7) 0.0247(8) Uani 1 1 d . . . . .
O8 O 0.19764(19) 0.13567(15) 1.2202(7) 0.0265(9) Uani 1 1 d . . . . .
N1 N 0.1672(2) 0.12303(19) 0.7476(8) 0.0241(10) Uani 1 1 d . . . . .
H1C H 0.187087 0.117798 0.596670 0.029 Uiso 1 1 calc R . . . .
H1D H 0.191644 0.152016 0.824199 0.029 Uiso 1 1 calc R . . . .
C22 C 0.1722(3) 0.0687(2) 0.8935(10) 0.0239(12) Uani 1 1 d . . . . .
H22 H 0.210486 0.042853 0.823653 0.029 Uiso 1 1 calc R . . . .
C24 C 0.0531(3) 0.0789(2) 0.6956(10) 0.0255(12) Uani 1 1 d . . . . .
H24A H 0.056951 0.065265 0.524438 0.031 Uiso 1 1 calc R . . . .
H24B H 0.001096 0.079962 0.743239 0.031 Uiso 1 1 calc R . . . .
C25 C 0.0882(3) 0.1376(2) 0.7259(11) 0.0265(13) Uani 1 1 d . . . . .
H25A H 0.078925 0.162481 0.581960 0.032 Uiso 1 1 calc R . . . .
H25B H 0.070289 0.157324 0.874904 0.032 Uiso 1 1 calc R . . . .
C23 C 0.0965(3) 0.0406(2) 0.8670(12) 0.0338(15) Uani 1 1 d . . . . .
H23A H 0.101005 0.001291 0.798276 0.041 Uiso 1 1 calc R . . . .
H23B H 0.072174 0.038012 1.028277 0.041 Uiso 1 1 calc R . . . .
C26 C 0.1902(2) 0.0833(2) 1.1631(10) 0.0234(12) Uani 1 1 d . . . . .

loop_
_atom_site_aniso_label
_atom_site_aniso_U_11
_atom_site_aniso_U_22
_atom_site_aniso_U_33
_atom_site_aniso_U_23
_atom_site_aniso_U_13
_atom_site_aniso_U_12
O3 0.0277(19) 0.0182(19) 0.032(2) 0.0027(16) 0.0069(18) 0.0040(15)
O5 0.0281(19) 0.023(2) 0.031(2) -0.0045(17) 0.0047(17) -0.0021(16)
O4 0.031(2) 0.018(2) 0.033(2) 0.0034(17) 0.0043(18) 0.0030(16)
O6 0.027(2) 0.021(2) 0.031(2) -0.0033(17) 0.0008(18) -0.0003(15)
O2 0.071(3) 0.018(2) 0.029(2) -0.0015(18) 0.005(2) -0.002(2)
O1 0.094(4) 0.026(2) 0.026(2) 0.0004(19) -0.008(3) 0.004(2)
C16 0.021(3) 0.019(3) 0.035(3) -0.005(3) -0.001(2) 0.003(2)
C12 0.020(2) 0.019(3) 0.024(3) 0.000(2) 0.002(2) -0.003(2)
C17 0.029(3) 0.018(3) 0.029(3) -0.001(2) -0.003(2) 0.003(2)
C14 0.026(3) 0.024(3) 0.027(3) 0.002(2) 0.009(2) 0.004(2)
C4 0.027(2) 0.019(3) 0.024(3) -0.004(2) 0.002(2) -0.002(2)
C15 0.021(3) 0.021(3) 0.035(3) -0.006(3) -0.007(2) 0.004(2)
C11 0.024(3) 0.020(3) 0.025(3) 0.000(2) -0.003(2) -0.004(2)
C13 0.022(3) 0.022(3) 0.025(3) -0.003(2) 0.001(2) -0.001(2)
C19 0.022(2) 0.020(3) 0.028(3) -0.001(2) 0.001(2) 0.004(2)
C8 0.024(3) 0.019(3) 0.025(3) 0.002(2) -0.003(2) -0.002(2)
C10 0.016(2) 0.016(3) 0.030(3) -0.003(2) 0.002(2) 0.0011(19)
C3 0.037(3) 0.024(3) 0.030(3) -0.003(3) -0.005(3) 0.002(2)
C21 0.021(2) 0.027(3) 0.029(3) -0.002(3) 0.006(2) 0.004(2)
C1 0.025(3) 0.019(3) 0.025(3) 0.002(2) -0.005(2) 0.002(2)
C18 0.029(3) 0.017(3) 0.028(3) -0.003(2) -0.005(2) 0.006(2)
C2 0.045(3) 0.017(3) 0.031(3) 0.001(3) -0.010(3) -0.002(2)
C20 0.025(3) 0.022(3) 0.037(3) -0.002(3) -0.002(3) 0.001(2)
C6 0.038(3) 0.017(3) 0.033(3) -0.001(3) 0.003(3) -0.001(2)
C5 0.029(3) 0.026(3) 0.032(3) -0.004(3) 0.005(3) -0.002(2)
C9 0.024(3) 0.018(3) 0.028(3) -0.003(2) 0.000(2) -0.003(2)
C7 0.025(3) 0.019(3) 0.046(4) -0.004(3) -0.004(3) 0.001(2)
O7 0.0285(19) 0.0206(19) 0.025(2) 0.0005(18) -0.0004(17) -0.0012(15)
O8 0.0312(19) 0.0148(19) 0.033(2) -0.0064(17) -0.0068(18) 0.0044(15)
N1 0.024(2) 0.028(2) 0.020(2) 0.001(2) 0.0014(19) -0.0006(19)
C22 0.030(3) 0.016(3) 0.026(3) -0.001(2) -0.006(2) 0.006(2)
C24 0.026(3) 0.020(3) 0.030(3) 0.006(3) -0.003(2) 0.000(2)
C25 0.026(3) 0.020(3) 0.033(3) 0.012(2) -0.004(3) 0.003(2)
C23 0.038(3) 0.021(3) 0.043(4) 0.004(3) -0.022(3) -0.007(2)
C26 0.015(2) 0.025(3) 0.030(3) -0.001(3) -0.001(2) 0.003(2)

loop_
_atom_type_symbol
_atom_type_description
_atom_type_scat_dispersion_real
_atom_type_scat_dispersion_imag
_atom_type_scat_source
C C 0.0033 0.0016 'International Tables Vol C Tables 4.2.6.8 and 6.1.1.4'
H H 0.0000 0.0000 'International Tables Vol C Tables 4.2.6.8 and 6.1.1.4'
N N 0.0061 0.0033 'International Tables Vol C Tables 4.2.6.8 and 6.1.1.4'
O O 0.0106 0.0060 'International Tables Vol C Tables 4.2.6.8 and 6.1.1.4'

loop_
_geom_angle_atom_site_label_1
_geom_angle_atom_site_label_2
_geom_angle_atom_site_label_3
_geom_angle
_geom_angle_site_symmetry_1
_geom_angle_site_symmetry_3
_geom_angle_publ_flag
C10 O3 C14 116.9(4) . . ?
C17 O5 C21 117.0(4) . . ?
C11 O4 H4 109.5 . . ?
C18 O6 H6 109.5 . . ?
C5 O2 H2 109.5 . . ?
C17 C16 H16 119.9 . . ?
C17 C16 C15 120.2(5) . . ?
C15 C16 H16 119.9 . . ?
C11 C12 H12 119.9 . . ?
C11 C12 C13 120.2(5) . . ?
C13 C12 H12 119.9 . . ?
O5 C17 C16 124.4(5) . . ?
O5 C17 C18 115.2(5) . . ?
C16 C17 C18 120.4(5) . . ?
O3 C14 H14A 109.5 . . ?
O3 C14 H14B 109.5 . . ?
O3 C14 H14C 109.5 . . ?
H14A C14 H14B 109.5 . . ?
H14A C14 H14C 109.5 . . ?
H14B C14 H14C 109.5 . . ?
C3 C4 H4A 118.8 . . ?
C5 C4 H4A 118.8 . . ?
C5 C4 C3 122.5(5) . . ?
C16 C15 C7 120.6(5) . . ?
C20 C15 C16 118.5(5) . . ?
C20 C15 C7 120.8(5) . . ?
O4 C11 C12 117.9(5) . . ?
O4 C11 C10 123.2(5) . . ?
C12 C11 C10 118.9(5) . . ?
C12 C13 H13 119.5 . . ?
C8 C13 C12 121.1(5) . . ?
C8 C13 H13 119.5 . . ?
C18 C19 H19 120.7 . . ?
C18 C19 C20 118.6(5) . . ?
C20 C19 H19 120.7 . . ?
C13 C8 C1 119.9(5) . . ?
C13 C8 C9 119.6(5) . . ?
C9 C8 C1 120.4(5) . . ?
O3 C10 C11 115.1(4) . . ?
O3 C10 C9 124.2(5) . . ?
C9 C10 C11 120.7(4) . . ?
O1 C3 C4 119.9(5) . . ?
O1 C3 C2 118.7(5) . . ?
C4 C3 C2 121.3(5) . . ?
O5 C21 H21A 109.5 . . ?
O5 C21 H21B 109.5 . . ?
O5 C21 H21C 109.5 . . ?
H21A C21 H21B 109.5 . . ?
H21A C21 H21C 109.5 . . ?
H21B C21 H21C 109.5 . . ?
C8 C1 H1A 109.3 . . ?
C8 C1 H1B 109.3 . . ?
H1A C1 H1B 107.9 . . ?
C2 C1 C8 111.7(4) . . ?
C2 C1 H1A 109.3 . . ?
C2 C1 H1B 109.3 . . ?
O6 C18 C17 121.8(5) . . ?
O6 C18 C19 117.8(5) . . ?
C19 C18 C17 120.4(5) . . ?
C3 C2 C1 115.5(5) . . ?
C3 C2 H2A 108.4 . . ?
C3 C2 H2B 108.4 . . ?
C1 C2 H2A 108.4 . . ?
C1 C2 H2B 108.4 . . ?
H2A C2 H2B 107.5 . . ?
C15 C20 C19 121.9(5) . . ?
C15 C20 H20 119.0 . . ?
C19 C20 H20 119.0 . . ?
H6A C6 H6B 107.4 . . ?
C5 C6 H6A 108.3 . . ?
C5 C6 H6B 108.3 . . ?
C5 C6 C7 116.1(5) . . ?
C7 C6 H6A 108.3 . . ?
C7 C6 H6B 108.3 . . ?
O2 C5 C4 120.5(5) . . ?
O2 C5 C6 117.0(5) . . ?
C4 C5 C6 122.5(5) . . ?
C8 C9 C10 119.6(5) . . ?
C8 C9 H9 120.2 . . ?
C10 C9 H9 120.2 . . ?
C15 C7 C6 111.7(5) . . ?
C15 C7 H7A 109.3 . . ?
C15 C7 H7B 109.3 . . ?
C6 C7 H7A 109.3 . . ?
C6 C7 H7B 109.3 . . ?
H7A C7 H7B 107.9 . . ?
H1C N1 H1D 108.6 . . ?
C22 N1 H1C 110.3 . . ?
C22 N1 H1D 110.3 . . ?
C22 N1 C25 107.0(4) . . ?
C25 N1 H1C 110.3 . . ?
C25 N1 H1D 110.3 . . ?
N1 C22 H22 110.2 . . ?
N1 C22 C23 104.5(4) . . ?
N1 C22 C26 109.7(4) . . ?
C23 C22 H22 110.2 . . ?
C23 C22 C26 112.0(5) . . ?
C26 C22 H22 110.2 . . ?
H24A C24 H24B 109.0 . . ?
C25 C24 H24A 111.1 . . ?
C25 C24 H24B 111.1 . . ?
C25 C24 C23 103.5(4) . . ?
C23 C24 H24A 111.1 . . ?
C23 C24 H24B 111.1 . . ?
N1 C25 C24 102.6(4) . . ?
N1 C25 H25A 111.2 . . ?
N1 C25 H25B 111.2 . . ?
C24 C25 H25A 111.2 . . ?
C24 C25 H25B 111.2 . . ?
H25A C25 H25B 109.2 . . ?
C22 C23 H23A 110.4 . . ?
C22 C23 H23B 110.4 . . ?
C24 C23 C22 106.6(4) . . ?
C24 C23 H23A 110.4 . . ?
C24 C23 H23B 110.4 . . ?
H23A C23 H23B 108.6 . . ?
O7 C26 O8 124.9(5) . . ?
O7 C26 C22 117.1(5) . . ?
O8 C26 C22 118.0(5) . . ?

loop_
_geom_bond_atom_site_label_1
_geom_bond_atom_site_label_2
_geom_bond_distance
_geom_bond_site_symmetry_2
_geom_bond_publ_flag
O3 C14 1.414(6) . ?
O3 C10 1.376(6) . ?
O5 C17 1.373(6) . ?
O5 C21 1.434(6) . ?
O4 H4 0.8400 . ?
O4 C11 1.343(6) . ?
O6 H6 0.8400 . ?
O6 C18 1.368(6) . ?
O2 H2 0.8400 . ?
O2 C5 1.304(7) . ?
O1 C3 1.274(7) . ?
C16 H16 0.9500 . ?
C16 C17 1.390(7) . ?
C16 C15 1.404(7) . ?
C12 H12 0.9500 . ?
C12 C11 1.390(7) . ?
C12 C13 1.393(7) . ?
C17 C18 1.402(8) . ?
C14 H14A 0.9800 . ?
C14 H14B 0.9800 . ?
C14 H14C 0.9800 . ?
C4 H4A 0.9500 . ?
C4 C3 1.393(7) . ?
C4 C5 1.384(8) . ?
C15 C20 1.390(8) . ?
C15 C7 1.493(7) . ?
C11 C10 1.401(7) . ?
C13 H13 0.9500 . ?
C13 C8 1.380(8) . ?
C19 H19 0.9500 . ?
C19 C18 1.383(7) . ?
C19 C20 1.407(7) . ?
C8 C1 1.517(7) . ?
C8 C9 1.396(7) . ?
C10 C9 1.400(7) . ?
C3 C2 1.487(8) . ?
C21 H21A 0.9800 . ?
C21 H21B 0.9800 . ?
C21 H21C 0.9800 . ?
C1 H1A 0.9900 . ?
C1 H1B 0.9900 . ?
C1 C2 1.510(7) . ?
C2 H2A 0.9900 . ?
C2 H2B 0.9900 . ?
C20 H20 0.9500 . ?
C6 H6A 0.9900 . ?
C6 H6B 0.9900 . ?
C6 C5 1.480(7) . ?
C6 C7 1.520(7) . ?
C9 H9 0.9500 . ?
C7 H7A 0.9900 . ?
C7 H7B 0.9900 . ?
O7 C26 1.243(6) . ?
O8 C26 1.260(6) . ?
N1 H1C 0.9100 . ?
N1 H1D 0.9100 . ?
N1 C22 1.493(6) . ?
N1 C25 1.495(6) . ?
C22 H22 1.0000 . ?
C22 C23 1.543(7) . ?
C22 C26 1.548(7) . ?
C24 H24A 0.9900 . ?
C24 H24B 0.9900 . ?
C24 C25 1.517(7) . ?
C24 C23 1.517(7) . ?
C25 H25A 0.9900 . ?
C25 H25B 0.9900 . ?
C23 H23A 0.9900 . ?
C23 H23B 0.9900 . ?

loop_
_geom_torsion_atom_site_label_1
_geom_torsion_atom_site_label_2
_geom_torsion_atom_site_label_3
_geom_torsion_atom_site_label_4
_geom_torsion
_geom_torsion_site_symmetry_1
_geom_torsion_site_symmetry_2
_geom_torsion_site_symmetry_3
_geom_torsion_site_symmetry_4
_geom_torsion_publ_flag
O3 C10 C9 C8 179.5(5) . . . . ?
O5 C17 C18 O6 -2.0(7) . . . . ?
O5 C17 C18 C19 179.7(5) . . . . ?
O4 C11 C10 O3 0.8(7) . . . . ?
O4 C11 C10 C9 -178.7(5) . . . . ?
O1 C3 C2 C1 39.1(9) . . . . ?
C16 C17 C18 O6 178.3(5) . . . . ?
C16 C17 C18 C19 0.1(8) . . . . ?
C16 C15 C20 C19 0.7(8) . . . . ?
C16 C15 C7 C6 -88.2(6) . . . . ?
C12 C11 C10 O3 -178.2(4) . . . . ?
C12 C11 C10 C9 2.3(7) . . . . ?
C12 C13 C8 C1 177.4(5) . . . . ?
C12 C13 C8 C9 0.4(8) . . . . ?
C17 C16 C15 C20 -0.6(8) . . . . ?
C17 C16 C15 C7 176.2(5) . . . . ?
C14 O3 C10 C11 175.0(4) . . . . ?
C14 O3 C10 C9 -5.5(7) . . . . ?
C4 C3 C2 C1 -142.6(5) . . . . ?
C15 C16 C17 O5 -179.3(5) . . . . ?
C15 C16 C17 C18 0.3(8) . . . . ?
C11 C12 C13 C8 0.9(8) . . . . ?
C11 C10 C9 C8 -1.0(7) . . . . ?
C13 C12 C11 O4 178.7(5) . . . . ?
C13 C12 C11 C10 -2.2(7) . . . . ?
C13 C8 C1 C2 -86.2(6) . . . . ?
C13 C8 C9 C10 -0.3(7) . . . . ?
C8 C1 C2 C3 180.0(5) . . . . ?
C3 C4 C5 O2 -2.9(8) . . . . ?
C3 C4 C5 C6 175.3(5) . . . . ?
C21 O5 C17 C16 11.5(7) . . . . ?
C21 O5 C17 C18 -168.1(4) . . . . ?
C1 C8 C9 C10 -177.3(5) . . . . ?
C18 C19 C20 C15 -0.3(8) . . . . ?
C20 C15 C7 C6 88.6(6) . . . . ?
C20 C19 C18 O6 -178.4(4) . . . . ?
C20 C19 C18 C17 -0.1(7) . . . . ?
C5 C4 C3 O1 2.3(9) . . . . ?
C5 C4 C3 C2 -176.0(6) . . . . ?
C5 C6 C7 C15 -176.7(5) . . . . ?
C9 C8 C1 C2 90.7(6) . . . . ?
C7 C15 C20 C19 -176.2(5) . . . . ?
C7 C6 C5 O2 -43.7(8) . . . . ?
C7 C6 C5 C4 138.1(6) . . . . ?
N1 C22 C23 C24 2.9(6) . . . . ?
N1 C22 C26 O7 180.0(4) . . . . ?
N1 C22 C26 O8 0.1(6) . . . . ?
C22 N1 C25 C24 -37.8(5) . . . . ?
C25 N1 C22 C23 21.6(6) . . . . ?
C25 N1 C22 C26 -98.6(5) . . . . ?
C25 C24 C23 C22 -25.7(6) . . . . ?
C23 C22 C26 O7 64.4(6) . . . . ?
C23 C22 C26 O8 -115.5(5) . . . . ?
C23 C24 C25 N1 38.5(6) . . . . ?
C26 C22 C23 C24 121.6(5) . . . . ?

loop_
_twin_individual_id
_twin_individual_mass_fraction_refined
1 0(2)
2 1(2)
